data_7152066
loop_
_publ_author_name
'Selvakumar, Jayaraman'
'Ramanathan, Chinnasamy Ramaraj'

_publ_section_title
;
 Br\/onsted acid assisted activation of imide carbonyl group:
 regioselective synthesis of isoindoloisoquinolinone alkaloid
 (+-)-nuevamine.
;
_journal_issue 22
_journal_name_full 'Organic &amp; biomolecular chemistry'
_journal_page_first 7643
_journal_page_last 7646
_journal_paper_doi 10.1039/c1ob06349a
_journal_volume 9
_journal_year 2011
_chemical_formula_moiety 'C18 H17 N1 O4'
_chemical_formula_sum 'C18 H17 N O4'
_chemical_formula_weight 311.33
_chemical_melting_point 438
_chemical_name_common
;
12b-Hydroxy-1,4-dimethoxy-5,12b-dihydro-6H-isoindolo[1,2-a]isoquinolin-8-one
;
_chemical_name_systematic
;
12b-Hydroxy-1,4-dimethoxy-5,12b-dihydro-6H-isoindolo[1,2-a]isoquinolin-8-one
;
_space_group_IT_number 33
_symmetry_cell_setting orthorhombic
_symmetry_space_group_name_Hall 'P -2ac -2n'
_symmetry_space_group_name_H-M 'P n 21 a'
_atom_sites_solution_hydrogens geom
_atom_sites_solution_primary direct
_atom_sites_solution_secondary difmap
_audit_creation_method SHELXL-97
_cell_angle_alpha 90.00
_cell_angle_beta 90.00
_cell_angle_gamma 90.00
_cell_formula_units_Z 4
_cell_length_a 11.3081(6)
_cell_length_b 6.5772(4)
_cell_length_c 20.0573(13)
_cell_measurement_reflns_used 1321
_cell_measurement_temperature 298(2)
_cell_measurement_theta_max 29.0008
_cell_measurement_theta_min 2.7092
_cell_volume 1491.77(15)
_computing_cell_refinement
;
CrysAlisPro, Oxford Diffraction Ltd.,
Version 1.171.33.66 (release 28-04-2010 CrysAlis171 .NET)
(compiled Apr 28 2010,14:27:37)
;
_computing_data_collection
;
CrysAlisPro, Oxford Diffraction Ltd.,
Version 1.171.33.66 (release 28-04-2010 CrysAlis171 .NET)
(compiled Apr 28 2010,14:27:37)
;
_computing_data_reduction
;
CrysAlisPro, Oxford Diffraction Ltd.,
Version 1.171.33.66 (release 28-04-2010 CrysAlis171 .NET)
(compiled Apr 28 2010,14:27:37)
;
_computing_structure_refinement 'SHELXL-97 (Sheldrick, 1997)'
_computing_structure_solution 'SHELXS-97 (Sheldrick, 1990)'
_diffrn_ambient_temperature 298(2)
_diffrn_measured_fraction_theta_full 0.999
_diffrn_measured_fraction_theta_max 0.999
_diffrn_measurement_device_type 'Xcalibur, Eos'
_diffrn_measurement_method '\w scans'
_diffrn_radiation_monochromator graphite
_diffrn_radiation_source 'fine-focus sealed tube'
_diffrn_radiation_type MoK\a
_diffrn_radiation_wavelength 0.71073
_diffrn_reflns_av_R_equivalents 0.0268
_diffrn_reflns_av_sigmaI/netI 0.0659
_diffrn_reflns_limit_h_max 7
_diffrn_reflns_limit_h_min -13
_diffrn_reflns_limit_k_max 7
_diffrn_reflns_limit_k_min -7
_diffrn_reflns_limit_l_max 23
_diffrn_reflns_limit_l_min -20
_diffrn_reflns_number 3893
_diffrn_reflns_theta_full 25.00
_diffrn_reflns_theta_max 25.00
_diffrn_reflns_theta_min 2.71
_exptl_absorpt_coefficient_mu 0.098
_exptl_absorpt_correction_T_max 1.00000
_exptl_absorpt_correction_T_min 0.71589
_exptl_absorpt_correction_type multi-scan
_exptl_absorpt_process_details CrysalisPro
_exptl_crystal_colour colorless
_exptl_crystal_density_diffrn 1.386
_exptl_crystal_density_method 'not measured'
_exptl_crystal_description needle
_exptl_crystal_F_000 656
_exptl_crystal_size_max 0.4
_exptl_crystal_size_mid 0.3
_exptl_crystal_size_min 0.3
_refine_diff_density_max 0.091
_refine_diff_density_min -0.099
_refine_diff_density_rms 0.025
_refine_ls_abs_structure_details 'Flack H D (1983), Acta Cryst. A39, 876-881'
_refine_ls_abs_structure_Flack 0.3(12)
_refine_ls_extinction_method none
_refine_ls_goodness_of_fit_ref 0.792
_refine_ls_hydrogen_treatment mixed
_refine_ls_matrix_type full
_refine_ls_number_parameters 211
_refine_ls_number_reflns 2189
_refine_ls_number_restraints 1
_refine_ls_restrained_S_all 0.792
_refine_ls_R_factor_all 0.0711
_refine_ls_R_factor_gt 0.0337
_refine_ls_shift/su_max 0.000
_refine_ls_shift/su_mean 0.000
_refine_ls_structure_factor_coef Fsqd
_refine_ls_weighting_details 'calc w=1/[\s^2^(Fo^2^)+(0.0272P)^2^+0.0000P] where P=(Fo^2^+2Fc^2^)/3'
_refine_ls_weighting_scheme calc
_refine_ls_wR_factor_gt 0.0569
_refine_ls_wR_factor_ref 0.0620
_reflns_number_gt 1271
_reflns_number_total 2189
_reflns_threshold_expression >2sigma(I)
_cod_data_source_file c1ob06349a.txt
_cod_data_source_block crr45
_cod_original_sg_symbol_H-M 'p n 21 a'
_cod_original_formula_sum 'C18 H17 N1 O4'
_cod_database_code 7152066

loop_
_symmetry_equiv_pos_as_xyz
'x, y, z'
'-x, y+1/2, -z'
'x+1/2, y, -z+1/2'
'-x+1/2, y+1/2, z+1/2'

loop_
_atom_site_label
_atom_site_type_symbol
_atom_site_fract_x
_atom_site_fract_y
_atom_site_fract_z
_atom_site_U_iso_or_equiv
_atom_site_adp_type
_atom_site_occupancy
_atom_site_symmetry_multiplicity
_atom_site_calc_flag
_atom_site_refinement_flags
C1 C 0.7676(2) 0.1613(5) 0.46827(13) 0.0375(6) Uani 1 1 d .
O2 O 0.66987(17) 0.4790(3) 0.46252(9) 0.0578(5) Uani 1 1 d .
N N 0.8143(2) -0.0429(3) 0.37088(11) 0.0490(6) Uani 1 1 d .
C4 C 0.8183(2) 0.0197(4) 0.57562(16) 0.0515(8) Uani 1 1 d .
O5 O 0.86825(17) -0.1448(3) 0.60705(10) 0.0707(6) Uani 1 1 d .
C6 C 0.7157(2) 0.3263(4) 0.50227(14) 0.0433(7) Uani 1 1 d .
O7 O 0.83729(14) 0.3059(3) 0.36406(11) 0.0653(6) Uani 1 1 d .
H7 H 0.8000 0.4126 0.3615 0.098 Uiso 1 1 calc R
C8 C 0.7150(2) 0.3344(5) 0.57071(15) 0.0578(8) Uani 1 1 d .
H8 H 0.6814 0.4451 0.5925 0.069 Uiso 1 1 calc R
C9 C 0.8241(2) 0.0121(4) 0.50567(14) 0.0396(7) Uani 1 1 d .
C10 C 0.6426(2) 0.1444(5) 0.35876(12) 0.0425(7) Uani 1 1 d .
C11 C 0.7648(2) 0.1538(5) 0.39193(13) 0.0422(6) Uani 1 1 d .
C12 C 0.7644(2) 0.1780(5) 0.60711(14) 0.0591(8) Uani 1 1 d .
H12 H 0.7609 0.1807 0.6534 0.071 Uiso 1 1 calc R
O13 O 0.7591(2) -0.3336(3) 0.31487(9) 0.0839(7) Uani 1 1 d .
C14 C 0.8971(2) -0.1546(4) 0.47426(12) 0.0510(8) Uani 1 1 d .
H14A H 0.9712 -0.1679 0.4982 0.061 Uiso 1 1 calc R
H14B H 0.8550 -0.2827 0.4779 0.061 Uiso 1 1 calc R
C15 C 0.6276(3) -0.0425(5) 0.32801(13) 0.0514(8) Uani 1 1 d .
C16 C 0.5945(3) 0.6279(4) 0.49264(15) 0.0745(10) Uani 1 1 d .
H16A H 0.5626 0.7150 0.4587 0.112 Uiso 1 1 calc R
H16B H 0.6393 0.7076 0.5238 0.112 Uiso 1 1 calc R
H16C H 0.5310 0.5608 0.5156 0.112 Uiso 1 1 calc R
C17 C 0.5549(2) 0.2916(5) 0.35231(13) 0.0584(8) Uani 1 1 d .
H17 H 0.5640 0.4198 0.3712 0.070 Uiso 1 1 calc R
C18 C 0.4389(3) 0.0526(7) 0.28941(16) 0.0805(12) Uani 1 1 d .
H18 H 0.3684 0.0219 0.2678 0.097 Uiso 1 1 calc R
C19 C 0.7378(3) -0.1611(5) 0.33620(13) 0.0581(8) Uani 1 1 d .
C20 C 0.8852(2) -0.1351(5) 0.67697(13) 0.0753(10) Uani 1 1 d .
H20A H 0.9352 -0.0217 0.6876 0.113 Uiso 1 1 calc R
H20B H 0.9217 -0.2585 0.6921 0.113 Uiso 1 1 calc R
H20C H 0.8101 -0.1186 0.6986 0.113 Uiso 1 1 calc R
C21 C 0.9222(2) -0.1105(5) 0.40173(13) 0.0631(9) Uani 1 1 d .
H21A H 0.9824 -0.0060 0.3980 0.076 Uiso 1 1 calc R
H21B H 0.9509 -0.2323 0.3797 0.076 Uiso 1 1 calc R
C22 C 0.4536(3) 0.2416(7) 0.31697(16) 0.0725(10) Uani 1 1 d .
H22 H 0.3943 0.3384 0.3119 0.087 Uiso 1 1 calc R
C23 C 0.5262(3) -0.0927(6) 0.29310(14) 0.0709(10) Uani 1 1 d .
H23 H 0.5175 -0.2192 0.2730 0.085 Uiso 1 1 calc R

loop_
_atom_site_aniso_label
_atom_site_aniso_U_11
_atom_site_aniso_U_22
_atom_site_aniso_U_33
_atom_site_aniso_U_23
_atom_site_aniso_U_13
_atom_site_aniso_U_12
C1 0.0284(14) 0.0361(14) 0.0480(18) -0.0015(16) 0.0040(14) -0.0021(15)
O2 0.0658(13) 0.0420(13) 0.0657(14) -0.0036(12) 0.0035(11) 0.0171(12)
N 0.0594(16) 0.0436(15) 0.0441(15) 0.0006(12) 0.0061(13) 0.0177(15)
C4 0.0451(19) 0.054(2) 0.056(2) -0.0015(18) -0.0105(19) -0.0034(17)
O5 0.0887(14) 0.0732(15) 0.0503(14) 0.0057(13) -0.0166(11) 0.0215(14)
C6 0.0368(16) 0.0377(18) 0.056(2) -0.0060(19) -0.0015(15) -0.0028(15)
O7 0.0468(10) 0.0550(13) 0.0942(16) 0.0243(13) 0.0218(11) 0.0044(11)
C8 0.0622(19) 0.056(2) 0.055(2) -0.013(2) 0.0051(17) 0.0058(19)
C9 0.0344(16) 0.0377(18) 0.047(2) -0.0023(16) -0.0034(15) 0.0065(14)
C10 0.0418(16) 0.0513(18) 0.0343(17) 0.0132(17) 0.0064(13) 0.0041(19)
C11 0.0414(16) 0.0346(15) 0.0506(19) 0.0094(16) 0.0097(14) 0.0051(17)
C12 0.063(2) 0.071(2) 0.0435(19) -0.004(2) -0.0017(17) 0.004(2)
O13 0.151(2) 0.0366(12) 0.0638(14) -0.0018(13) -0.0001(13) 0.0109(17)
C14 0.0497(16) 0.0477(18) 0.056(2) 0.0037(17) -0.0048(14) 0.0082(17)
C15 0.075(2) 0.048(2) 0.0308(18) 0.0098(16) 0.0016(17) -0.002(2)
C16 0.070(2) 0.0484(19) 0.106(3) -0.003(2) 0.0180(19) 0.016(2)
C17 0.0518(18) 0.074(2) 0.0492(19) 0.0047(16) 0.0016(16) -0.002(2)
C18 0.068(3) 0.132(4) 0.041(2) 0.019(2) -0.0114(19) -0.021(3)
C19 0.098(3) 0.0427(19) 0.0339(17) 0.0111(18) 0.0103(17) 0.000(2)
C20 0.070(2) 0.107(3) 0.049(2) 0.009(2) -0.0078(16) 0.011(2)
C21 0.0595(19) 0.066(2) 0.063(2) 0.0023(17) 0.0131(17) 0.0257(18)
C22 0.057(2) 0.106(3) 0.054(2) 0.007(2) -0.0011(19) 0.005(2)
C23 0.099(3) 0.076(3) 0.038(2) 0.0097(17) -0.004(2) -0.028(3)

loop_
_atom_type_symbol
_atom_type_description
_atom_type_scat_dispersion_real
_atom_type_scat_dispersion_imag
_atom_type_scat_source
C C 0.0033 0.0016 'International Tables Vol C Tables 4.2.6.8 and 6.1.1.4'
H H 0.0000 0.0000 'International Tables Vol C Tables 4.2.6.8 and 6.1.1.4'
N N 0.0061 0.0033 'International Tables Vol C Tables 4.2.6.8 and 6.1.1.4'
O O 0.0106 0.0060 'International Tables Vol C Tables 4.2.6.8 and 6.1.1.4'

loop_
_geom_angle_atom_site_label_1
_geom_angle_atom_site_label_2
_geom_angle_atom_site_label_3
_geom_angle
C9 C1 C6 118.3(2)
C9 C1 C11 121.7(3)
C6 C1 C11 120.0(2)
C6 O2 C16 118.5(2)
C19 N C21 125.8(2)
C19 N C11 114.1(2)
C21 N C11 118.1(2)
C12 C4 O5 125.0(3)
C12 C4 C9 120.8(3)
O5 C4 C9 114.2(3)
C4 O5 C20 118.3(2)
C8 C6 O2 123.1(3)
C8 C6 C1 121.0(3)
O2 C6 C1 115.8(2)
C6 C8 C12 119.9(3)
C1 C9 C4 119.5(2)
C1 C9 C14 122.6(2)
C4 C9 C14 117.9(2)
C15 C10 C17 119.3(3)
C15 C10 C11 109.8(3)
C17 C10 C11 130.8(3)
O7 C11 N 106.79(18)
O7 C11 C1 111.2(2)
N C11 C1 107.9(2)
O7 C11 C10 112.4(2)
N C11 C10 100.6(2)
C1 C11 C10 116.9(2)
C4 C12 C8 120.4(3)
C21 C14 C9 111.4(2)
C23 C15 C10 122.6(3)
C23 C15 C19 128.9(3)
C10 C15 C19 108.4(3)
C22 C17 C10 118.1(3)
C22 C18 C23 121.4(4)
O13 C19 N 125.4(3)
O13 C19 C15 127.6(3)
N C19 C15 107.0(3)
N C21 C14 108.3(2)
C18 C22 C17 121.4(4)
C18 C23 C15 117.1(3)

loop_
_geom_bond_atom_site_label_1
_geom_bond_atom_site_label_2
_geom_bond_distance
C1 C9 1.391(3)
C1 C6 1.409(3)
C1 C11 1.532(3)
O2 C6 1.383(3)
O2 C16 1.432(3)
N C19 1.355(3)
N C21 1.439(3)
N C11 1.472(3)
C4 C12 1.361(4)
C4 O5 1.374(3)
C4 C9 1.405(3)
O5 C20 1.417(3)
C6 C8 1.374(3)
O7 C11 1.410(3)
C8 C12 1.379(4)
C9 C14 1.510(3)
C10 C15 1.386(4)
C10 C17 1.391(3)
C10 C11 1.535(3)
O13 C19 1.237(3)
C14 C21 1.510(3)
C15 C23 1.383(4)
C15 C19 1.479(4)
C17 C22 1.387(4)
C18 C22 1.370(4)
C18 C23 1.376(4)
